data_7236072
loop_
_publ_author_name
'Zhang, Shuquan'
'Li, Lina'
'Zhao, Sangen'
'Sun, Zhihua'
'Hong, Maochun'
'Luo, Junhua'

_publ_section_title
;
 Hierarchical metal--organic framework nanoflowers for effective
 CO2transformation driven by visible light
;
_journal_issue 30
_journal_name_full 'Journal of Materials Chemistry A'
_journal_page_first 15764
_journal_paper_doi 10.1039/C5TA03322E
_journal_volume 3
_journal_year 2015
_chemical_formula_sum 'C18 H9 Cd N3 O6 Ru0.5'
_chemical_formula_weight 526.22
_space_group_IT_number 15
_space_group_name_Hall '-C 2yc'
_space_group_name_H-M_alt 'C 1 2/c 1'
_symmetry_cell_setting monoclinic
_symmetry_space_group_name_H-M 'C 1 2/c 1'
_atom_sites_solution_hydrogens geom
_atom_sites_solution_primary direct
_atom_sites_solution_secondary difmap
_audit_creation_method SHELXL-97
_audit_update_record
;
2013-10-10 deposited with the CCDC.
2015-06-19 downloaded from the CCDC.
;
_cell_angle_alpha 90.00
_cell_angle_beta 116.709(3)
_cell_angle_gamma 90.00
_cell_formula_units_Z 8
_cell_length_a 19.8070(5)
_cell_length_b 15.3580(3)
_cell_length_c 23.9322(6)
_cell_measurement_reflns_used 7686
_cell_measurement_temperature 150(2)
_cell_measurement_theta_max 75.0330
_cell_measurement_theta_min 3.7460
_cell_volume 6503.3(3)
_computing_cell_refinement 'CrystalClear (Rigaku Inc., 2007)'
_computing_data_collection 'CrystalClear (Rigaku Inc., 2007)'
_computing_data_reduction 'CrystalClear (Rigaku Inc., 2007)'
_computing_molecular_graphics 'Bruker SHELXTL'
_computing_publication_material 'Bruker SHELXTL'
_computing_structure_refinement 'SHELXL-97 (Sheldrick, 1997)'
_computing_structure_solution 'SHELXS-97 (Sheldrick, 1990)'
_diffrn_ambient_temperature 150(2)
_diffrn_measured_fraction_theta_full 0.972
_diffrn_measured_fraction_theta_max 0.972
_diffrn_measurement_device_type 'SuperNova, Dual, Cu at zero, Atlas'
_diffrn_measurement_method \w
_diffrn_radiation_monochromator graphite
_diffrn_radiation_source 'fine-focus sealed tube'
_diffrn_radiation_type CuK\a
_diffrn_radiation_wavelength 1.54184
_diffrn_reflns_av_R_equivalents 0.0304
_diffrn_reflns_av_sigmaI/netI 0.0306
_diffrn_reflns_limit_h_max 24
_diffrn_reflns_limit_h_min -20
_diffrn_reflns_limit_k_max 16
_diffrn_reflns_limit_k_min -19
_diffrn_reflns_limit_l_max 29
_diffrn_reflns_limit_l_min -29
_diffrn_reflns_number 18533
_diffrn_reflns_theta_full 75.54
_diffrn_reflns_theta_max 75.54
_diffrn_reflns_theta_min 3.76
_exptl_absorpt_coefficient_mu 7.408
_exptl_absorpt_correction_T_max 1.00000
_exptl_absorpt_correction_T_min 0.45393
_exptl_absorpt_correction_type sphere
_exptl_absorpt_process_details '(CrystalClear; Rigaku, 2000)'
_exptl_crystal_colour red
_exptl_crystal_density_diffrn 1.075
_exptl_crystal_density_method 'not measured'
_exptl_crystal_description lamella
_exptl_crystal_F_000 2048
_exptl_crystal_size_max 0.25
_exptl_crystal_size_mid 0.20
_exptl_crystal_size_min 0.08
_platon_squeeze_details
;
;
_refine_diff_density_max 1.227
_refine_diff_density_min -1.117
_refine_diff_density_rms 0.078
_refine_ls_extinction_method none
_refine_ls_goodness_of_fit_ref 1.060
_refine_ls_hydrogen_treatment constr
_refine_ls_matrix_type full
_refine_ls_number_parameters 258
_refine_ls_number_reflns 6564
_refine_ls_number_restraints 36
_refine_ls_restrained_S_all 1.169
_refine_ls_R_factor_all 0.0337
_refine_ls_R_factor_gt 0.0299
_refine_ls_shift/su_max 0.002
_refine_ls_shift/su_mean 0.000
_refine_ls_structure_factor_coef Fsqd
_refine_ls_weighting_details 'calc w=1/[\s^2^(Fo^2^)+(0.0479P)^2^+0.0000P] where P=(Fo^2^+2Fc^2^)/3'
_refine_ls_weighting_scheme calc
_refine_ls_wR_factor_gt 0.0829
_refine_ls_wR_factor_ref 0.0850
_reflns_number_gt 5591
_reflns_number_total 6564
_reflns_threshold_expression >2sigma(I)
_cod_data_source_file c5ta03322e2.cif
_cod_data_source_block f:\seequzed\ru-cd
_cod_depositor_comments
;
The following automatic conversions were performed:

data item '_symmetry_cell_setting' value 'Monoclinic' was changed to
'monoclinic' in accordance with the
/home/saulius/struct/COD-crude-data/automatic-downloads/DataCite-retrospective/RSC/depositions/lib/dictionaries/cif_core.dic
dictionary named 'cif_core.dic' version 2.4.2 last updated on
2011-04-26.

Automatic conversion script
Id: cif_fix_values 6909 2019-04-08 15:41:33Z antanas 
;
_cod_original_sg_symbol_H-M C2/c
_cod_original_formula_sum 'C18 H9 Cd N3 O6 Ru0.50'
_cod_database_code 7236072

loop_
_symmetry_equiv_pos_as_xyz
'x, y, z'
'-x, y, -z+1/2'
'x+1/2, y+1/2, z'
'-x+1/2, y+1/2, -z+1/2'
'-x, -y, -z'
'x, -y, z-1/2'
'-x+1/2, -y+1/2, -z'
'x+1/2, -y+1/2, z-1/2'

loop_
_atom_site_label
_atom_site_type_symbol
_atom_site_fract_x
_atom_site_fract_y
_atom_site_fract_z
_atom_site_U_iso_or_equiv
_atom_site_adp_type
_atom_site_occupancy
_atom_site_symmetry_multiplicity
_atom_site_calc_flag
_atom_site_refinement_flags
Cd1 Cd 0.980391(10) 0.575387(11) 0.540826(8) 0.02172(7) Uani 1 1 d .
Ru1 Ru 0.5000 0.430504(17) 0.2500 0.02213(8) Uani 1 2 d S
O1 O 0.4728(3) 0.8058(3) 0.4010(2) 0.1300(17) Uani 1 1 d U
O2 O 0.5856(3) 0.7992(3) 0.4377(3) 0.1339(17) Uani 1 1 d U
O3 O 0.86218(14) 0.5419(2) 0.47339(13) 0.0550(7) Uani 1 1 d .
O4 O 0.89367(14) 0.4474(2) 0.41715(15) 0.0599(8) Uani 1 1 d .
O5 O 0.51882(19) 0.0275(2) 0.39174(17) 0.0703(9) Uani 1 1 d U
O6 O 0.4973(2) 0.1118(3) 0.45727(13) 0.0934(13) Uani 1 1 d U
N1 N 0.50197(14) 0.52961(16) 0.30883(13) 0.0323(6) Uani 1 1 d .
N2 N 0.61373(14) 0.44065(16) 0.30779(12) 0.0275(5) Uani 1 1 d .
N3 N 0.49616(14) 0.32758(15) 0.30263(11) 0.0258(5) Uani 1 1 d .
C1 C 0.4425(2) 0.5727(2) 0.3072(2) 0.0476(10) Uani 1 1 d .
H1 H 0.3936 0.5504 0.2812 0.057 Uiso 1 1 calc R
C2 C 0.4475(2) 0.6468(3) 0.3404(2) 0.0555(11) Uani 1 1 d .
H2 H 0.4034 0.6749 0.3377 0.067 Uiso 1 1 calc R
C3 C 0.5178(2) 0.6794(3) 0.3777(2) 0.0537(10) Uani 1 1 d .
C4 C 0.5811(2) 0.6333(2) 0.3834(2) 0.0531(10) Uani 1 1 d .
H4 H 0.6304 0.6530 0.4112 0.064 Uiso 1 1 calc R
C5 C 0.57205(18) 0.5597(2) 0.34855(17) 0.0380(7) Uani 1 1 d .
C6 C 0.63454(17) 0.5069(2) 0.34975(15) 0.0339(7) Uani 1 1 d .
C7 C 0.70992(18) 0.5230(2) 0.38977(16) 0.0402(8) Uani 1 1 d .
H7 H 0.7235 0.5699 0.4187 0.048 Uiso 1 1 calc R
C8 C 0.76504(17) 0.4707(2) 0.38728(16) 0.0366(7) Uani 1 1 d .
C9 C 0.7435(2) 0.4033(2) 0.34516(17) 0.0409(8) Uani 1 1 d .
H9 H 0.7805 0.3664 0.3427 0.049 Uiso 1 1 calc R
C10 C 0.66816(18) 0.3895(2) 0.30653(15) 0.0346(7) Uani 1 1 d .
H10 H 0.6540 0.3421 0.2780 0.042 Uiso 1 1 calc R
C11 C 0.5259(3) 0.7637(3) 0.4110(3) 0.0827(15) Uani 1 1 d U
C12 C 0.84746(19) 0.4882(2) 0.43024(18) 0.0423(8) Uani 1 1 d .
C13 C 0.4950(2) 0.3332(2) 0.35867(14) 0.0409(8) Uani 1 1 d .
H13 H 0.4927 0.3892 0.3747 0.049 Uiso 1 1 calc R
C14 C 0.4969(2) 0.2614(3) 0.39278(15) 0.0497(10) Uani 1 1 d .
H14 H 0.4948 0.2678 0.4315 0.060 Uiso 1 1 calc R
C15 C 0.5018(2) 0.1795(2) 0.37138(16) 0.0426(8) Uani 1 1 d .
C16 C 0.50329(19) 0.1729(2) 0.31449(15) 0.0356(7) Uani 1 1 d .
H16 H 0.5068 0.1174 0.2984 0.043 Uiso 1 1 calc R
C17 C 0.49961(16) 0.24731(18) 0.28102(12) 0.0246(5) Uani 1 1 d .
C18 C 0.5065(3) 0.0986(3) 0.40934(19) 0.0651(12) Uani 1 1 d U

loop_
_atom_site_aniso_label
_atom_site_aniso_U_11
_atom_site_aniso_U_22
_atom_site_aniso_U_33
_atom_site_aniso_U_23
_atom_site_aniso_U_13
_atom_site_aniso_U_12
Cd1 0.01918(11) 0.01828(11) 0.02308(11) -0.00032(6) 0.00539(8) 0.00163(6)
Ru1 0.01752(15) 0.01476(14) 0.02654(15) 0.000 0.00319(12) 0.000
O1 0.098(3) 0.087(2) 0.168(3) -0.082(2) 0.027(2) 0.004(2)
O2 0.093(3) 0.106(3) 0.171(3) -0.091(3) 0.032(2) -0.005(2)
O3 0.0226(12) 0.0740(19) 0.0528(15) -0.0217(14) 0.0032(11) -0.0030(13)
O4 0.0213(12) 0.0601(17) 0.080(2) -0.0220(16) 0.0068(13) 0.0019(12)
O5 0.0618(19) 0.0556(18) 0.085(2) 0.0442(17) 0.0252(17) 0.0042(15)
O6 0.121(3) 0.116(3) 0.0363(15) 0.0130(17) 0.0288(17) -0.059(2)
N1 0.0201(12) 0.0216(12) 0.0439(14) -0.0091(11) 0.0041(11) -0.0001(10)
N2 0.0192(12) 0.0233(12) 0.0312(12) -0.0029(10) 0.0035(10) 0.0010(9)
N3 0.0274(12) 0.0233(11) 0.0253(11) -0.0019(9) 0.0107(10) 0.0002(10)
C1 0.0273(18) 0.0240(16) 0.091(3) -0.0185(17) 0.0256(19) -0.0015(13)
C2 0.0316(18) 0.042(2) 0.083(3) -0.030(2) 0.0172(19) 0.0042(16)
C3 0.039(2) 0.040(2) 0.071(3) -0.0259(19) 0.0151(19) 0.0030(16)
C4 0.0286(17) 0.042(2) 0.076(3) -0.031(2) 0.0121(17) -0.0011(16)
C5 0.0235(16) 0.0315(16) 0.0491(19) -0.0133(14) 0.0075(14) -0.0009(13)
C6 0.0223(15) 0.0271(15) 0.0419(17) -0.0079(13) 0.0052(13) -0.0005(12)
C7 0.0254(16) 0.0392(18) 0.0445(18) -0.0138(15) 0.0055(14) -0.0029(14)
C8 0.0209(15) 0.0360(17) 0.0417(17) -0.0034(14) 0.0043(13) 0.0005(13)
C9 0.0272(16) 0.0348(17) 0.0497(19) -0.0059(15) 0.0073(14) 0.0058(14)
C10 0.0258(15) 0.0282(15) 0.0410(17) -0.0069(13) 0.0072(13) 0.0029(12)
C11 0.037(2) 0.069(3) 0.133(4) -0.071(3) 0.030(2) -0.0091(19)
C12 0.0217(16) 0.0416(19) 0.050(2) -0.0027(16) 0.0043(14) 0.0004(14)
C13 0.053(2) 0.0433(19) 0.0280(15) -0.0016(14) 0.0198(15) 0.0043(16)
C14 0.059(2) 0.062(2) 0.0309(17) 0.0051(16) 0.0230(17) -0.004(2)
C15 0.047(2) 0.0434(19) 0.0349(16) 0.0154(15) 0.0158(15) -0.0087(16)
C16 0.0399(18) 0.0256(15) 0.0376(17) 0.0056(13) 0.0142(14) -0.0015(13)
C17 0.0263(14) 0.0228(13) 0.0231(13) -0.0006(10) 0.0098(11) -0.0017(11)
C18 0.059(2) 0.074(3) 0.045(2) 0.029(2) 0.0081(18) -0.024(2)

loop_
_atom_type_symbol
_atom_type_description
_atom_type_scat_dispersion_real
_atom_type_scat_dispersion_imag
_atom_type_scat_source
C C 0.0181 0.0091 'International Tables Vol C Tables 4.2.6.8 and 6.1.1.4'
H H 0.0000 0.0000 'International Tables Vol C Tables 4.2.6.8 and 6.1.1.4'
Cd Cd 0.1185 4.6533 'International Tables Vol C Tables 4.2.6.8 and 6.1.1.4'
Ru Ru 0.0552 3.2960 'International Tables Vol C Tables 4.2.6.8 and 6.1.1.4'
N N 0.0311 0.0180 'International Tables Vol C Tables 4.2.6.8 and 6.1.1.4'
O O 0.0492 0.0322 'International Tables Vol C Tables 4.2.6.8 and 6.1.1.4'

loop_
_geom_angle_atom_site_label_1
_geom_angle_atom_site_label_2
_geom_angle_atom_site_label_3
_geom_angle
_geom_angle_site_symmetry_1
_geom_angle_site_symmetry_3
O3 Cd1 O1 130.43(15) . 7_666
O3 Cd1 O6 86.64(12) . 3
O1 Cd1 O6 99.52(19) 7_666 3
O3 Cd1 O5 91.36(12) . 7_656
O1 Cd1 O5 105.10(19) 7_666 7_656
O6 Cd1 O5 149.06(16) 3 7_656
O3 Cd1 O4 151.45(10) . 5_766
O1 Cd1 O4 77.46(14) 7_666 5_766
O6 Cd1 O4 81.82(14) 3 5_766
O5 Cd1 O4 85.50(12) 7_656 5_766
O3 Cd1 O2 81.40(13) . 7_666
O1 Cd1 O2 49.60(15) 7_666 7_666
O6 Cd1 O2 106.97(19) 3 7_666
O5 Cd1 O2 103.22(17) 7_656 7_666
O4 Cd1 O2 126.96(13) 5_766 7_666
O3 Cd1 C11 106.26(12) . 7_666
O1 Cd1 C11 24.21(15) 7_666 7_666
O6 Cd1 C11 101.71(18) 3 7_666
O5 Cd1 C11 108.45(18) 7_656 7_666
O4 Cd1 C11 101.63(12) 5_766 7_666
O2 Cd1 C11 25.68(13) 7_666 7_666
O3 Cd1 Cd1 82.02(7) . 5_766
O1 Cd1 Cd1 142.41(13) 7_666 5_766
O6 Cd1 Cd1 58.90(12) 3 5_766
O5 Cd1 Cd1 90.23(10) 7_656 5_766
O4 Cd1 Cd1 69.64(7) 5_766 5_766
O2 Cd1 Cd1 158.83(12) 7_666 5_766
C11 Cd1 Cd1 159.04(13) 7_666 5_766
N3 Ru1 N3 78.67(13) . 2_655
N3 Ru1 N2 98.08(10) . 2_655
N3 Ru1 N2 88.68(10) 2_655 2_655
N3 Ru1 N2 88.68(10) . .
N3 Ru1 N2 98.08(10) 2_655 .
N2 Ru1 N2 171.29(14) 2_655 .
N3 Ru1 N1 98.31(11) . .
N3 Ru1 N1 175.76(10) 2_655 .
N2 Ru1 N1 94.72(10) 2_655 .
N2 Ru1 N1 78.79(10) . .
N3 Ru1 N1 175.76(10) . 2_655
N3 Ru1 N1 98.31(11) 2_655 2_655
N2 Ru1 N1 78.79(10) 2_655 2_655
N2 Ru1 N1 94.72(10) . 2_655
N1 Ru1 N1 84.85(16) . 2_655
C11 O1 Cd1 104.0(4) . 7_666
C11 O2 Cd1 88.7(3) . 7_666
C12 O3 Cd1 122.0(2) . .
C12 O4 Cd1 138.3(3) . 5_766
C18 O5 Cd1 108.3(3) . 7_656
C18 O6 Cd1 156.2(4) . 3_445
C1 N1 C5 117.4(3) . .
C1 N1 Ru1 126.9(2) . .
C5 N1 Ru1 115.3(2) . .
C10 N2 C6 118.3(3) . .
C10 N2 Ru1 126.0(2) . .
C6 N2 Ru1 115.6(2) . .
C17 N3 C13 117.6(3) . .
C17 N3 Ru1 116.60(17) . .
C13 N3 Ru1 125.6(2) . .
N1 C1 C2 124.3(3) . .
C3 C2 C1 118.1(3) . .
C2 C3 C4 119.1(3) . .
C2 C3 C11 120.0(3) . .
C4 C3 C11 120.9(4) . .
C5 C4 C3 119.6(3) . .
N1 C5 C4 121.3(3) . .
N1 C5 C6 114.3(3) . .
C4 C5 C6 124.4(3) . .
N2 C6 C7 121.3(3) . .
N2 C6 C5 115.2(3) . .
C7 C6 C5 123.4(3) . .
C8 C7 C6 119.6(3) . .
C9 C8 C7 118.7(3) . .
C9 C8 C12 121.2(3) . .
C7 C8 C12 120.1(3) . .
C8 C9 C10 119.8(3) . .
N2 C10 C9 122.2(3) . .
O1 C11 O2 116.3(5) . .
O1 C11 C3 120.1(4) . .
O2 C11 C3 121.7(4) . .
O1 C11 Cd1 51.8(3) . 7_666
O2 C11 Cd1 65.6(3) . 7_666
C3 C11 Cd1 171.5(4) . 7_666
O3 C12 O4 127.5(3) . .
O3 C12 C8 117.3(3) . .
O4 C12 C8 115.2(3) . .
N3 C13 C14 122.2(3) . .
C13 C14 C15 120.3(3) . .
C14 C15 C16 118.1(3) . .
C14 C15 C18 121.4(3) . .
C16 C15 C18 120.6(4) . .
C17 C16 C15 119.6(3) . .
N3 C17 C16 122.2(2) . .
N3 C17 C17 113.96(15) . 2_655
C16 C17 C17 123.83(17) . 2_655
O5 C18 O6 126.0(4) . .
O5 C18 C15 119.2(4) . .
O6 C18 C15 114.8(5) . .

loop_
_geom_bond_atom_site_label_1
_geom_bond_atom_site_label_2
_geom_bond_distance
_geom_bond_site_symmetry_2
Cd1 O3 2.226(2) .
Cd1 O1 2.229(4) 7_666
Cd1 O6 2.242(3) 3
Cd1 O5 2.254(3) 7_656
Cd1 O4 2.259(3) 5_766
Cd1 O2 2.507(4) 7_666
Cd1 C11 2.753(4) 7_666
Cd1 Cd1 3.3389(3) 5_766
Ru1 N3 2.044(2) .
Ru1 N3 2.044(2) 2_655
Ru1 N2 2.052(2) 2_655
Ru1 N2 2.052(2) .
Ru1 N1 2.062(3) .
Ru1 N1 2.062(3) 2_655
O1 C11 1.164(6) .
O1 Cd1 2.229(4) 7_666
O2 C11 1.193(6) .
O2 Cd1 2.507(4) 7_666
O3 C12 1.249(4) .
O4 C12 1.260(4) .
O4 Cd1 2.259(3) 5_766
O5 C18 1.232(6) .
O5 Cd1 2.254(3) 7_656
O6 C18 1.256(6) .
O6 Cd1 2.242(3) 3_445
N1 C1 1.336(4) .
N1 C5 1.363(4) .
N2 C10 1.346(4) .
N2 C6 1.356(4) .
N3 C17 1.350(4) .
N3 C13 1.355(4) .
C1 C2 1.367(5) .
C2 C3 1.367(5) .
C3 C4 1.394(5) .
C3 C11 1.490(5) .
C4 C5 1.368(4) .
C5 C6 1.469(4) .
C6 C7 1.387(4) .
C7 C8 1.378(5) .
C8 C9 1.372(5) .
C8 C12 1.512(4) .
C9 C10 1.373(5) .
C11 Cd1 2.753(4) 7_666
C13 C14 1.363(5) .
C14 C15 1.379(5) .
C15 C16 1.379(4) .
C15 C18 1.518(5) .
C16 C17 1.379(4) .
C17 C17 1.492(5) 2_655

loop_
_platon_squeeze_void_nr
_platon_squeeze_void_average_x
_platon_squeeze_void_average_y
_platon_squeeze_void_average_z
_platon_squeeze_void_volume
_platon_squeeze_void_count_electrons
1 -0.001 -0.015 0.001 3733.9 1225.4
